data_1523294
loop_
_publ_author_name
'Brand, P.'

_publ_section_title
;
 Ueber Umwandlungen in Phasen vom aufgefuellten Ni As (Ni2 In) Strukturtyp
;
_journal_name_full 'Zeitschrift fuer Anorganische und Allgemeine Chemie'
_journal_page_first 270
_journal_page_last 280
_journal_volume 353
_journal_year 1967
_chemical_formula_sum 'Ni3 Sn2'
_space_group_IT_number 62
_symmetry_space_group_name_Hall '-P 2ac 2n'
_symmetry_space_group_name_H-M 'P n m a'
_cell_angle_alpha 90
_cell_angle_beta 90
_cell_angle_gamma 90
_cell_formula_units_Z 4
_cell_length_a 7.11
_cell_length_b 5.21
_cell_length_c 8.23
_cell_volume 304.865
_citation_journal_id_ASTM ZAACAB
_cod_data_source_file Brand_ZAACAB_1967_1494.cif
_cod_data_source_block Ni3Sn2
_cod_original_cell_volume 304.8647
_cod_database_code 1523294

loop_
_symmetry_equiv_pos_as_xyz
x,y,z
-x+1/2,-y,z+1/2
x+1/2,-y+1/2,-z+1/2
-x,y+1/2,-z
-x,-y,-z
x-1/2,y,-z-1/2
-x-1/2,y-1/2,z-1/2
x,-y-1/2,z

loop_
_atom_site_label
_atom_site_type_symbol
_atom_site_fract_x
_atom_site_fract_y
_atom_site_fract_z
_atom_site_occupancy
_atom_site_U_iso_or_equiv
Sn1 Sn 0.602 0.25 0.36 1 0.0
Ni1 Ni 0.919 0.25 0.878 1 0.0
Sn2 Sn 0.563 0.25 0.895 1 0.0
Ni2 Ni 0.24 0.006 0.877 1 0.0
